data_4077827
loop_
_publ_author_name
'Vi\~nas, C.'
'N\'u\~nez, R.'
'Teixidor, F.'
'Sillanp\"a\"a, R.'
'Kivek\"as, R.'

_publ_section_title
;
 Formation of B&#x2212;P Bonds through the Reaction
 ofnido-Monophosphinocarboranes with Palladium(II) Complexes. The First
 Example of a Chelating R2P&#x2212;C&#x2212;B&#x2212;PR2Diphosphine
;
_journal_issue 23
_journal_name_full Organometallics
_journal_page_first 4712
_journal_paper_doi 10.1021/om990599f
_journal_volume 18
_journal_year 1999
_chemical_formula_moiety 'C45 H47 B9 Cl P3 Pd, C7 H8'
_chemical_formula_sum 'C52 H55 B9 Cl P3 Pd'
_chemical_formula_weight 1012.01
_chemical_name_systematic
; 
 ? 
;
_space_group_IT_number 14
_symmetry_cell_setting monoclinic
_symmetry_space_group_name_Hall '-P 2yn'
_symmetry_space_group_name_H-M 'P 1 21/n 1'
_atom_sites_solution_hydrogens geom
_atom_sites_solution_primary direct
_atom_sites_solution_secondary difmap
_audit_creation_method SHELXL-97
_cell_angle_alpha 90.00
_cell_angle_beta 96.15(2)
_cell_angle_gamma 90.00
_cell_formula_units_Z 4
_cell_length_a 19.007(6)
_cell_length_b 10.863(5)
_cell_length_c 25.454(7)
_cell_measurement_reflns_used 25
_cell_measurement_temperature 193(2)
_cell_measurement_theta_max 17.19
_cell_measurement_theta_min 7.46
_cell_volume 5225(3)
_computing_cell_refinement
;
MSC/AFC Diffractometer Control Software (Molecular Structure Corporation, 
1993)
;
_computing_data_collection
;
MSC/AFC Diffractometer Control Software (Molecular Structure Corporation, 
1993)
;
_computing_data_reduction
;
Texsan Process (Molecular Structure Corporation ,1993)
;
_computing_molecular_graphics 'ORTEP II (Johnson, 1976)'
_computing_publication_material 'SHELXL-97 (Sheldrick, 1997)'
_computing_structure_refinement 'SHELXL-97 (Sheldrick, 1997)'
_computing_structure_solution 'SHELXS-97 (Sheldrick, 1990)'
_diffrn_ambient_temperature 193(2)
_diffrn_measured_fraction_theta_full 0.900
_diffrn_measured_fraction_theta_max 0.900
_diffrn_measurement_device_type 'Rigaku AFC5S'
_diffrn_measurement_method \w--2\q
_diffrn_radiation_monochromator graphite
_diffrn_radiation_source 'fine-focus sealed tube'
_diffrn_radiation_type MoK\a
_diffrn_radiation_wavelength 0.71069
_diffrn_reflns_av_R_equivalents 0.0000
_diffrn_reflns_av_sigmaI/netI 0.0959
_diffrn_reflns_limit_h_max 23
_diffrn_reflns_limit_h_min 0
_diffrn_reflns_limit_k_max 13
_diffrn_reflns_limit_k_min 0
_diffrn_reflns_limit_l_max 31
_diffrn_reflns_limit_l_min -31
_diffrn_reflns_number 9249
_diffrn_reflns_theta_full 26.00
_diffrn_reflns_theta_max 26.00
_diffrn_reflns_theta_min 2.54
_diffrn_standards_decay_% 0.0
_diffrn_standards_interval_count 150
_diffrn_standards_number 3
_exptl_absorpt_coefficient_mu 0.533
_exptl_absorpt_correction_T_max 0.9586
_exptl_absorpt_correction_T_min 0.7955
_exptl_absorpt_correction_type psi-scan
_exptl_absorpt_process_details 'North, Phillips & Mathews 1968'
_exptl_crystal_colour colorless
_exptl_crystal_density_diffrn 1.286
_exptl_crystal_density_meas ?
_exptl_crystal_density_method 'not measured'
_exptl_crystal_description needle
_exptl_crystal_F_000 2080
_exptl_crystal_size_max 0.45
_exptl_crystal_size_mid 0.45
_exptl_crystal_size_min 0.08
_refine_diff_density_max 0.511
_refine_diff_density_min -0.819
_refine_diff_density_rms 0.103
_refine_ls_extinction_method none
_refine_ls_goodness_of_fit_ref 1.050
_refine_ls_hydrogen_treatment constr
_refine_ls_matrix_type full
_refine_ls_number_parameters 606
_refine_ls_number_reflns 9249
_refine_ls_number_restraints 28
_refine_ls_restrained_S_all 1.056
_refine_ls_R_factor_all 0.0896
_refine_ls_R_factor_gt 0.0688
_refine_ls_shift/su_max 0.001
_refine_ls_shift/su_mean 0.000
_refine_ls_structure_factor_coef Fsqd
_refine_ls_weighting_details 'w=1/[\s^2^(Fo^2^)+(0.0048P)^2^+18.8628P] where P=(Fo^2^+2Fc^2^)/3'
_refine_ls_weighting_scheme calc
_refine_ls_wR_factor_gt 0.1309
_refine_ls_wR_factor_ref 0.1418
_reflns_number_gt 7296
_reflns_number_total 9249
_reflns_threshold_expression >2sigma(I)
_cod_data_source_file om990599f.cif
_cod_data_source_block compound1
_cod_depositor_comments
;
The following automatic conversions were performed:

'_exptl_crystal_density_meas' value 'not measured' was changed to '?'
- the value is perceived as not measured.

Automatic conversion script
Id: cif_fix_values 3008 2015-01-20 13:52:24Z robertas 

The following automatic conversions were performed:

'_refine_ls_weighting_scheme' value 'calc
w=1/[\s^2^(Fo^2^)+(0.0048P)^2^+18.8628P] where P=(Fo^2^+2Fc^2^)/3'
was changed to 'calc'. New tag '_refine_ls_weighting_details' was
created. The value of the new tag was set to
'w=1/[\s^2^(Fo^2^)+(0.0048P)^2^+18.8628P] where P=(Fo^2^+2Fc^2^)/3'.

Automatic conversion script
Id: cif_fix_values 3143 2015-03-26 13:38:13Z robertas 
;
_cod_original_sg_symbol_H-M 'P 1 2(1)/n 1'
_cod_database_code 4077827

loop_
_symmetry_equiv_pos_as_xyz
'x, y, z'
'x+1/2, -y+1/2, z+1/2'
'-x, -y, -z'
'-x-1/2, y-1/2, -z-1/2'

loop_
_atom_site_label
_atom_site_type_symbol
_atom_site_fract_x
_atom_site_fract_y
_atom_site_fract_z
_atom_site_U_iso_or_equiv
_atom_site_adp_type
_atom_site_occupancy
_atom_site_calc_flag
_atom_site_refinement_flags
Pd Pd 0.49321(2) 0.35399(4) 0.729745(16) 0.02438(12) Uani 1 d .
Cl Cl 0.42173(8) 0.53104(14) 0.72296(6) 0.0375(3) Uani 1 d .
P1 P 0.47414(7) 0.33592(14) 0.81784(6) 0.0268(3) Uani 1 d .
P2 P 0.55904(7) 0.17957(13) 0.74231(6) 0.0251(3) Uani 1 d .
P3 P 0.49179(8) 0.37362(14) 0.63786(6) 0.0296(3) Uani 1 d .
B1 B 0.6756(4) 0.2345(8) 0.9068(3) 0.046(2) Uani 1 d .
H1 H 0.7262 0.2791 0.9236 0.055 Uiso 1 calc R
B2 B 0.6274(3) 0.2891(7) 0.8476(3) 0.0360(16) Uani 1 d .
H2 H 0.6438 0.3709 0.8250 0.043 Uiso 1 calc R
B3 B 0.5928(4) 0.3070(8) 0.9094(3) 0.0432(19) Uani 1 d .
H3 H 0.5864 0.4002 0.9270 0.052 Uiso 1 calc R
B4 B 0.6156(4) 0.1757(8) 0.9471(3) 0.047(2) Uani 1 d .
H4 H 0.6261 0.1822 0.9911 0.057 Uiso 1 calc R
B5 B 0.6631(4) 0.0714(8) 0.9112(3) 0.046(2) Uani 1 d .
H5 H 0.7040 0.0080 0.9313 0.055 Uiso 1 calc R
B6 B 0.6715(3) 0.1450(7) 0.8485(3) 0.0364(16) Uani 1 d .
H6 H 0.7188 0.1323 0.8264 0.044 Uiso 1 calc R
C7 C 0.5422(3) 0.2429(5) 0.8556(2) 0.0272(12) Uani 1 d .
C8 C 0.5345(3) 0.1863(6) 0.9119(2) 0.0371(15) Uani 1 d .
B9 B 0.5694(3) 0.0478(8) 0.9150(3) 0.046(2) Uani 1 d D
H9 H 0.552(3) -0.031(4) 0.939(2) 0.055 Uiso 1 d D
B10 B 0.61089(18) 0.0212(4) 0.8528(3) 0.0383(17) Uani 1 d D
H10A H 0.621(3) -0.071(2) 0.835(2) 0.046 Uiso 1 d D
H10B H 0.5554(11) 0.016(5) 0.864(2) 0.046 Uiso 1 d D
B11 B 0.5855(3) 0.1589(6) 0.8171(3) 0.0279(13) Uani 1 d .
C12 C 0.4704(3) 0.2128(7) 0.9414(2) 0.0450(17) Uani 1 d .
H12A H 0.4629 0.3019 0.9429 0.067 Uiso 1 calc R
H12B H 0.4788 0.1799 0.9774 0.067 Uiso 1 calc R
H12C H 0.4284 0.1735 0.9229 0.067 Uiso 1 calc R
C13 C 0.4633(3) 0.4809(6) 0.8513(2) 0.0354(14) Uani 1 d .
C14 C 0.4130(4) 0.5003(7) 0.8863(3) 0.0487(17) Uani 1 d .
H14 H 0.3808 0.4366 0.8929 0.058 Uiso 1 calc R
C15 C 0.4100(5) 0.6137(7) 0.9115(3) 0.071(3) Uani 1 d .
H15 H 0.3754 0.6272 0.9352 0.086 Uiso 1 calc R
C16 C 0.4560(5) 0.7052(8) 0.9025(3) 0.074(3) Uani 1 d .
H16 H 0.4535 0.7822 0.9199 0.089 Uiso 1 calc R
C17 C 0.5062(4) 0.6864(7) 0.8683(3) 0.062(2) Uani 1 d .
H17 H 0.5386 0.7503 0.8625 0.074 Uiso 1 calc R
C18 C 0.5098(3) 0.5759(6) 0.8424(3) 0.0422(16) Uani 1 d .
H18 H 0.5441 0.5643 0.8184 0.051 Uiso 1 calc R
C19 C 0.3921(3) 0.2500(6) 0.8141(2) 0.0354(14) Uani 1 d .
C20 C 0.3926(3) 0.1221(6) 0.8206(2) 0.0392(15) Uani 1 d .
H20 H 0.4355 0.0812 0.8325 0.047 Uiso 1 calc R
C21 C 0.3307(4) 0.0546(8) 0.8099(3) 0.063(2) Uani 1 d .
H21 H 0.3312 -0.0322 0.8146 0.075 Uiso 1 calc R
C22 C 0.2687(4) 0.1137(8) 0.7923(3) 0.063(2) Uani 1 d U
H22 H 0.2263 0.0676 0.7853 0.075 Uiso 1 calc R
C23 C 0.2677(4) 0.2390(8) 0.7849(3) 0.061(2) Uani 1 d U
H23 H 0.2247 0.2786 0.7720 0.073 Uiso 1 calc R
C24 C 0.3289(3) 0.3082(8) 0.7960(3) 0.0507(19) Uani 1 d .
H24 H 0.3276 0.3950 0.7913 0.061 Uiso 1 calc R
C25 C 0.5062(3) 0.0469(5) 0.7199(2) 0.0282(12) Uani 1 d .
C26 C 0.4369(3) 0.0609(6) 0.6985(2) 0.0350(14) Uani 1 d .
H26 H 0.4180 0.1415 0.6935 0.042 Uiso 1 calc R
C27 C 0.3943(4) -0.0391(6) 0.6841(3) 0.0477(17) Uani 1 d .
H27 H 0.3466 -0.0276 0.6696 0.057 Uiso 1 calc R
C28 C 0.4225(4) -0.1576(7) 0.6912(3) 0.0523(18) Uani 1 d .
H28 H 0.3941 -0.2271 0.6805 0.063 Uiso 1 calc R
C29 C 0.4908(4) -0.1743(6) 0.7135(3) 0.0510(18) Uani 1 d .
H29 H 0.5094 -0.2550 0.7191 0.061 Uiso 1 calc R
C30 C 0.5323(3) -0.0732(6) 0.7277(2) 0.0402(15) Uani 1 d .
H30 H 0.5796 -0.0851 0.7432 0.048 Uiso 1 calc R
C31 C 0.6404(3) 0.1782(6) 0.7102(2) 0.0316(13) Uani 1 d .
C32 C 0.6844(3) 0.2814(7) 0.7187(3) 0.0466(17) Uani 1 d .
H32 H 0.6702 0.3488 0.7389 0.056 Uiso 1 calc R
C33 C 0.7490(4) 0.2849(8) 0.6975(3) 0.064(2) Uani 1 d .
H33 H 0.7784 0.3557 0.7021 0.077 Uiso 1 calc R
C34 C 0.7698(4) 0.1849(9) 0.6700(4) 0.076(3) Uani 1 d U
H34 H 0.8150 0.1856 0.6573 0.091 Uiso 1 calc R
C35 C 0.7272(4) 0.0847(9) 0.6603(3) 0.072(3) Uani 1 d .
H35 H 0.7418 0.0186 0.6396 0.086 Uiso 1 calc R
C36 C 0.6619(3) 0.0793(7) 0.6810(3) 0.0457(16) Uani 1 d .
H36 H 0.6325 0.0088 0.6751 0.055 Uiso 1 calc R
C37 C 0.4028(3) 0.3544(6) 0.6050(2) 0.0382(14) Uani 1 d .
C38 C 0.3460(3) 0.3314(6) 0.6332(3) 0.0415(16) Uani 1 d .
H38 H 0.3526 0.3326 0.6707 0.050 Uiso 1 calc R
C39 C 0.2798(4) 0.3066(8) 0.6074(3) 0.064(2) Uani 1 d .
H39 H 0.2410 0.2915 0.6271 0.077 Uiso 1 calc R
C40 C 0.2703(4) 0.3039(9) 0.5531(4) 0.082(3) Uani 1 d .
H40 H 0.2253 0.2838 0.5353 0.098 Uiso 1 calc R
C41 C 0.3256(5) 0.3301(9) 0.5246(3) 0.075(3) Uani 1 d .
H41 H 0.3181 0.3327 0.4871 0.090 Uiso 1 calc R
C42 C 0.3916(4) 0.3524(7) 0.5498(3) 0.0524(18) Uani 1 d .
H42 H 0.4302 0.3667 0.5297 0.063 Uiso 1 calc R
C43 C 0.5245(3) 0.5257(6) 0.6219(2) 0.0367(14) Uani 1 d .
C44 C 0.4888(4) 0.6033(7) 0.5851(3) 0.0514(18) Uani 1 d .
H44 H 0.4441 0.5799 0.5676 0.062 Uiso 1 calc R
C45 C 0.5185(5) 0.7147(8) 0.5738(3) 0.068(2) Uani 1 d .
H45 H 0.4942 0.7677 0.5483 0.081 Uiso 1 calc R
C46 C 0.5828(5) 0.7498(7) 0.5990(3) 0.066(2) Uani 1 d .
H46 H 0.6027 0.8265 0.5904 0.079 Uiso 1 calc R
C47 C 0.6182(4) 0.6761(7) 0.6359(3) 0.063(2) Uani 1 d .
H47 H 0.6625 0.7010 0.6534 0.075 Uiso 1 calc R
C48 C 0.5885(4) 0.5634(7) 0.6478(3) 0.0542(19) Uani 1 d .
H48 H 0.6126 0.5120 0.6741 0.065 Uiso 1 calc R
C49 C 0.5396(3) 0.2686(6) 0.5988(2) 0.0361(14) Uani 1 d .
C50 C 0.5126(4) 0.1525(6) 0.5869(2) 0.0437(16) Uani 1 d .
H50 H 0.4694 0.1293 0.5998 0.052 Uiso 1 calc R
C51 C 0.5458(4) 0.0697(7) 0.5571(3) 0.056(2) Uani 1 d .
H51 H 0.5258 -0.0094 0.5498 0.067 Uiso 1 calc R
C52 C 0.6083(5) 0.1020(8) 0.5380(3) 0.074(3) Uani 1 d D
H52 H 0.6317 0.0452 0.5174 0.089 Uiso 1 calc R
C53 C 0.6368(4) 0.2172(8) 0.5487(3) 0.069(2) Uani 1 d D
H53 H 0.6794 0.2400 0.5349 0.083 Uiso 1 calc R
C54 C 0.6035(4) 0.3007(7) 0.5798(3) 0.0511(18) Uani 1 d .
H54 H 0.6241 0.3789 0.5880 0.061 Uiso 1 calc R
C55 C 0.2774(5) 0.2369(8) 0.9616(3) 0.087(3) Uani 1 d D
C56 C 0.3213(4) 0.2676(9) 1.0065(3) 0.080(3) Uani 1 d D
H56 H 0.3467 0.2041 1.0259 0.096 Uiso 1 calc R
C57 C 0.3295(6) 0.3870(9) 1.0239(4) 0.096(3) Uani 1 d D
H57 H 0.3609 0.4078 1.0542 0.115 Uiso 1 calc R
C58 C 0.2897(5) 0.4750(11) 0.9952(4) 0.098(3) Uani 1 d D
H58 H 0.2931 0.5583 1.0065 0.118 Uiso 1 calc R
C59 C 0.2454(6) 0.4464(11) 0.9507(4) 0.089(3) Uani 1 d D
H59 H 0.2196 0.5106 0.9321 0.106 Uiso 1 calc R
C60 C 0.2370(5) 0.3270(10) 0.9322(4) 0.093(3) Uani 1 d D
H60 H 0.2059 0.3071 0.9017 0.111 Uiso 1 calc R
C61 C 0.2664(7) 0.1086(10) 0.9426(5) 0.157(6) Uani 1 d D
H61A H 0.3011 0.0888 0.9180 0.235 Uiso 1 calc R
H61B H 0.2185 0.1001 0.9245 0.235 Uiso 1 calc R
H61C H 0.2724 0.0520 0.9727 0.235 Uiso 1 calc R

loop_
_atom_site_aniso_label
_atom_site_aniso_U_11
_atom_site_aniso_U_22
_atom_site_aniso_U_33
_atom_site_aniso_U_23
_atom_site_aniso_U_13
_atom_site_aniso_U_12
Pd 0.0206(2) 0.0274(2) 0.0250(2) -0.00008(19) 0.00180(15) 0.00038(18)
Cl 0.0371(8) 0.0341(8) 0.0406(9) 0.0022(7) 0.0016(6) 0.0092(6)
P1 0.0210(7) 0.0345(8) 0.0251(7) -0.0019(6) 0.0037(5) 0.0006(6)
P2 0.0214(7) 0.0293(8) 0.0250(7) 0.0005(6) 0.0035(5) 0.0019(6)
P3 0.0285(8) 0.0354(9) 0.0243(7) 0.0029(6) 0.0006(6) 0.0010(6)
B1 0.027(4) 0.072(6) 0.036(4) -0.005(4) -0.004(3) -0.009(4)
B2 0.019(3) 0.054(5) 0.034(4) 0.000(3) -0.003(3) -0.005(3)
B3 0.037(4) 0.059(5) 0.031(4) -0.015(4) -0.006(3) -0.009(4)
B4 0.036(4) 0.066(6) 0.039(4) -0.003(4) -0.003(3) 0.007(4)
B5 0.038(4) 0.061(5) 0.036(4) 0.019(4) -0.003(3) 0.005(4)
B6 0.020(3) 0.050(4) 0.039(4) 0.003(4) 0.001(3) 0.002(3)
C7 0.020(3) 0.033(3) 0.028(3) -0.001(2) 0.001(2) 0.000(2)
C8 0.034(3) 0.058(4) 0.019(3) 0.005(3) 0.002(2) 0.004(3)
B9 0.040(4) 0.069(6) 0.029(4) 0.012(4) 0.006(3) 0.004(4)
B10 0.028(4) 0.050(5) 0.037(4) 0.009(3) 0.004(3) 0.001(3)
B11 0.020(3) 0.031(3) 0.033(3) 0.002(3) 0.002(2) 0.001(3)
C12 0.037(3) 0.070(5) 0.029(3) 0.002(3) 0.007(3) -0.003(3)
C13 0.037(3) 0.040(4) 0.030(3) -0.006(3) 0.006(3) 0.000(3)
C14 0.057(4) 0.048(4) 0.042(4) -0.010(3) 0.014(3) -0.001(3)
C15 0.087(6) 0.058(5) 0.076(6) -0.023(4) 0.041(5) 0.004(5)
C16 0.108(7) 0.050(5) 0.070(6) -0.027(4) 0.031(5) -0.003(5)
C17 0.086(6) 0.046(5) 0.053(5) -0.011(4) 0.009(4) -0.012(4)
C18 0.046(4) 0.042(4) 0.039(4) -0.013(3) 0.010(3) -0.004(3)
C19 0.028(3) 0.052(4) 0.028(3) -0.003(3) 0.008(2) -0.003(3)
C20 0.033(3) 0.041(4) 0.044(4) -0.003(3) 0.005(3) -0.006(3)
C21 0.062(5) 0.069(5) 0.060(5) -0.017(4) 0.022(4) -0.038(4)
C22 0.034(4) 0.099(6) 0.056(4) -0.009(4) 0.007(3) -0.025(4)
C23 0.038(3) 0.082(4) 0.061(4) 0.000(3) 0.003(3) -0.003(3)
C24 0.029(3) 0.076(5) 0.047(4) 0.003(4) 0.000(3) 0.001(3)
C25 0.028(3) 0.029(3) 0.028(3) 0.000(2) 0.005(2) 0.000(2)
C26 0.034(3) 0.030(3) 0.041(4) -0.006(3) 0.002(3) -0.005(3)
C27 0.041(4) 0.050(4) 0.052(4) -0.003(3) 0.001(3) -0.006(3)
C28 0.053(4) 0.038(4) 0.065(5) -0.002(4) 0.003(4) -0.017(3)
C29 0.050(4) 0.032(4) 0.071(5) -0.001(3) 0.005(4) -0.002(3)
C30 0.041(4) 0.036(4) 0.044(4) -0.001(3) 0.001(3) 0.004(3)
C31 0.023(3) 0.041(4) 0.031(3) 0.008(3) 0.008(2) 0.002(2)
C32 0.035(3) 0.062(5) 0.045(4) 0.002(3) 0.015(3) -0.005(3)
C33 0.042(4) 0.088(6) 0.064(5) -0.001(5) 0.017(4) -0.019(4)
C34 0.046(4) 0.103(6) 0.083(5) -0.002(5) 0.028(4) -0.002(4)
C35 0.049(5) 0.103(7) 0.068(6) -0.010(5) 0.030(4) 0.021(5)
C36 0.039(4) 0.053(4) 0.046(4) 0.002(3) 0.011(3) 0.004(3)
C37 0.032(3) 0.045(4) 0.035(3) -0.002(3) -0.006(3) 0.005(3)
C38 0.029(3) 0.047(4) 0.046(4) -0.003(3) -0.007(3) 0.001(3)
C39 0.033(4) 0.080(6) 0.077(6) -0.008(5) -0.009(4) -0.006(4)
C40 0.045(5) 0.107(8) 0.086(7) -0.011(6) -0.030(5) -0.006(5)
C41 0.069(6) 0.099(7) 0.052(5) -0.013(5) -0.024(4) 0.001(5)
C42 0.055(4) 0.064(5) 0.036(4) -0.007(4) -0.004(3) 0.004(4)
C43 0.033(3) 0.041(4) 0.038(4) 0.004(3) 0.011(3) 0.005(3)
C44 0.052(4) 0.055(5) 0.046(4) 0.011(3) 0.000(3) 0.000(4)
C45 0.085(6) 0.060(5) 0.057(5) 0.019(4) 0.000(4) 0.010(5)
C46 0.073(6) 0.050(5) 0.079(6) 0.023(4) 0.028(5) 0.004(4)
C47 0.041(4) 0.050(5) 0.097(7) -0.001(4) 0.006(4) -0.006(3)
C48 0.043(4) 0.047(4) 0.070(5) 0.016(4) -0.005(4) -0.008(3)
C49 0.038(3) 0.044(4) 0.026(3) 0.000(3) 0.003(3) 0.008(3)
C50 0.057(4) 0.046(4) 0.027(3) -0.001(3) -0.001(3) 0.007(3)
C51 0.080(6) 0.050(5) 0.037(4) -0.010(3) -0.001(4) 0.011(4)
C52 0.094(7) 0.075(6) 0.056(5) -0.009(5) 0.016(5) 0.035(5)
C53 0.065(5) 0.088(7) 0.058(5) 0.002(5) 0.027(4) 0.017(5)
C54 0.053(4) 0.055(4) 0.048(4) -0.001(3) 0.014(3) 0.010(4)
C55 0.098(8) 0.094(8) 0.078(7) -0.035(6) 0.059(6) -0.040(6)
C56 0.060(6) 0.108(8) 0.079(7) 0.002(6) 0.036(5) -0.005(5)
C57 0.104(9) 0.095(9) 0.096(8) -0.003(7) 0.043(7) -0.022(7)
C58 0.094(8) 0.120(10) 0.082(8) 0.006(7) 0.015(6) -0.013(7)
C59 0.095(8) 0.111(9) 0.063(6) -0.007(6) 0.024(6) -0.017(7)
C60 0.088(7) 0.125(10) 0.069(7) 0.032(7) 0.021(5) 0.013(7)
C61 0.203(15) 0.143(13) 0.144(12) -0.044(10) 0.108(11) -0.074(11)

loop_
_atom_type_symbol
_atom_type_description
_atom_type_scat_dispersion_real
_atom_type_scat_dispersion_imag
_atom_type_scat_source
C C 0.0033 0.0016 'International Tables Vol C Tables 4.2.6.8 and 6.1.1.4'
H H 0.0000 0.0000 'International Tables Vol C Tables 4.2.6.8 and 6.1.1.4'
B B 0.0013 0.0007 'International Tables Vol C Tables 4.2.6.8 and 6.1.1.4'
Cl Cl 0.1484 0.1585 'International Tables Vol C Tables 4.2.6.8 and 6.1.1.4'
P P 0.1023 0.0942 'International Tables Vol C Tables 4.2.6.8 and 6.1.1.4'
Pd Pd -0.9988 1.0072 'International Tables Vol C Tables 4.2.6.8 and 6.1.1.4'

loop_
_geom_angle_atom_site_label_1
_geom_angle_atom_site_label_2
_geom_angle_atom_site_label_3
_geom_angle
P2 Pd P1 86.22(5)
P2 Pd P3 99.40(5)
P1 Pd P3 170.39(5)
P2 Pd Cl 175.59(6)
P1 Pd Cl 89.50(6)
P3 Pd Cl 84.70(6)
C19 P1 C13 109.4(3)
C19 P1 C7 107.4(3)
C13 P1 C7 110.0(3)
C19 P1 Pd 102.48(19)
C13 P1 Pd 114.7(2)
C7 P1 Pd 112.34(18)
C25 P2 C31 108.7(3)
C25 P2 B11 107.2(3)
C31 P2 B11 107.3(3)
C25 P2 Pd 109.86(18)
C31 P2 Pd 115.05(19)
B11 P2 Pd 108.5(2)
C37 P3 C49 99.9(3)
C37 P3 C43 108.9(3)
C49 P3 C43 104.1(3)
C37 P3 Pd 111.0(2)
C49 P3 Pd 122.3(2)
C43 P3 Pd 109.6(2)
B4 B1 B3 59.9(4)
B4 B1 B6 108.7(6)
B3 B1 B6 108.5(5)
B4 B1 B2 108.2(5)
B3 B1 B2 60.2(4)
B6 B1 B2 60.0(4)
B4 B1 B5 60.0(5)
B3 B1 B5 108.3(5)
B6 B1 B5 61.0(4)
B2 B1 B5 108.8(5)
B4 B1 H1 121.7
B3 B1 H1 121.6
B6 B1 H1 121.1
B2 B1 H1 121.5
B5 B1 H1 121.1
C7 B2 B11 55.5(3)
C7 B2 B6 100.9(5)
B11 B2 B6 59.2(4)
C7 B2 B3 59.2(4)
B11 B2 B3 106.6(5)
B6 B2 B3 107.6(5)
C7 B2 B1 101.9(5)
B11 B2 B1 105.9(5)
B6 B2 B1 59.7(4)
B3 B2 B1 59.5(4)
C7 B2 H2 127.4
B11 B2 H2 123.2
B6 B2 H2 123.4
B3 B2 H2 121.1
B1 B2 H2 123.5
C8 B3 C7 54.4(3)
C8 B3 B4 58.7(4)
C7 B3 B4 100.9(5)
C8 B3 B1 103.9(6)
C7 B3 B1 102.3(5)
B4 B3 B1 59.2(5)
C8 B3 B2 104.4(5)
C7 B3 B2 59.0(3)
B4 B3 B2 107.7(6)
B1 B3 B2 60.2(4)
C8 B3 H3 125.1
C7 B3 H3 127.2
B4 B3 H3 123.3
B1 B3 H3 123.7
B2 B3 H3 121.4
C8 B4 B1 106.2(5)
C8 B4 B3 59.9(4)
B1 B4 B3 61.0(5)
C8 B4 B5 104.8(5)
B1 B4 B5 61.6(5)
B3 B4 B5 110.5(6)
C8 B4 B9 56.0(4)
B1 B4 B9 109.7(6)
B3 B4 B9 107.6(5)
B5 B4 B9 61.3(4)
C8 B4 H4 125.3
B1 B4 H4 120.7
B3 B4 H4 120.4
B5 B4 H4 120.8
B9 B4 H4 122.1
B4 B5 B10 111.0(5)
B4 B5 B1 58.4(5)
B10 B5 B1 108.4(5)
B4 B5 B6 105.8(6)
B10 B5 B6 59.5(4)
B1 B5 B6 58.9(4)
B4 B5 B9 60.1(5)
B10 B5 B9 62.5(4)
B1 B5 B9 106.3(6)
B6 B5 B9 106.8(5)
B4 B5 H5 121.8
B10 B5 H5 119.3
B1 B5 H5 123.1
B6 B5 H5 123.6
B9 B5 H5 121.7
B11 B6 B1 107.0(5)
B11 B6 B2 60.1(4)
B1 B6 B2 60.3(4)
B11 B6 B10 61.0(3)
B1 B6 B10 109.6(5)
B2 B6 B10 111.1(4)
B11 B6 B5 106.1(5)
B1 B6 B5 60.2(4)
B2 B6 B5 108.4(5)
B10 B6 B5 59.6(4)
B11 B6 H6 122.8
B1 B6 H6 121.6
B2 B6 H6 120.4
B10 B6 H6 119.8
B5 B6 H6 122.7
C8 C7 B11 115.5(5)
C8 C7 B2 113.5(4)
B11 C7 B2 63.3(4)
C8 C7 B3 62.5(4)
B11 C7 B3 115.3(4)
B2 C7 B3 61.8(4)
C8 C7 P1 124.2(4)
B11 C7 P1 111.5(4)
B2 C7 P1 113.3(4)
B3 C7 P1 119.6(4)
C12 C8 C7 122.0(5)
C12 C8 B9 119.2(5)
C7 C8 B9 109.0(5)
C12 C8 B4 118.6(5)
C7 C8 B4 109.7(5)
B9 C8 B4 64.8(4)
C12 C8 B3 115.2(6)
C7 C8 B3 63.1(4)
B9 C8 B3 116.2(5)
B4 C8 B3 61.4(4)
C8 B9 B4 59.2(4)
C8 B9 B5 105.2(6)
B4 B9 B5 58.6(4)
C8 B9 B10 107.8(5)
B4 B9 B10 106.0(5)
B5 B9 B10 57.9(3)
C8 B9 H9 126(3)
B4 B9 H9 120(3)
B5 B9 H9 119(3)
B10 B9 H9 121(3)
C8 B9 H10B 99(2)
B4 B9 H10B 132(2)
B5 B9 H10B 94.4(6)
B10 B9 H10B 36.5(5)
H9 B9 H10B 107(4)
B6 B10 B5 60.9(4)
B6 B10 B11 58.6(3)
B5 B10 B11 105.3(4)
B6 B10 B9 105.7(5)
B5 B10 B9 59.5(4)
B11 B10 B9 100.8(4)
B6 B10 H10A 121(3)
B5 B10 H10A 120(3)
B11 B10 H10A 127(3)
B9 B10 H10A 125(3)
B6 B10 H10B 133(3)
B5 B10 H10B 105(3)
B11 B10 H10B 88(3)
B9 B10 H10B 46(3)
H10A B10 H10B 104(4)
C7 B11 B6 106.3(5)
C7 B11 B2 61.2(4)
B6 B11 B2 60.7(4)
C7 B11 B10 106.7(4)
B6 B11 B10 60.4(3)
B2 B11 B10 111.2(4)
C7 B11 P2 115.8(4)
B6 B11 P2 126.5(4)
B2 B11 P2 113.5(4)
B10 B11 P2 128.8(4)
C8 C12 H12A 109.5
C8 C12 H12B 109.5
H12A C12 H12B 109.5
C8 C12 H12C 109.5
H12A C12 H12C 109.5
H12B C12 H12C 109.5
C14 C13 C18 118.9(6)
C14 C13 P1 123.6(5)
C18 C13 P1 117.5(4)
C13 C14 C15 119.6(7)
C13 C14 H14 120.2
C15 C14 H14 120.2
C16 C15 C14 120.6(7)
C16 C15 H15 119.7
C14 C15 H15 119.7
C15 C16 C17 120.1(7)
C15 C16 H16 119.9
C17 C16 H16 119.9
C16 C17 C18 120.4(7)
C16 C17 H17 119.8
C18 C17 H17 119.8
C17 C18 C13 120.3(6)
C17 C18 H18 119.8
C13 C18 H18 119.8
C24 C19 C20 119.0(6)
C24 C19 P1 119.4(5)
C20 C19 P1 120.8(5)
C21 C20 C19 120.5(7)
C21 C20 H20 119.8
C19 C20 H20 119.8
C22 C21 C20 119.7(8)
C22 C21 H21 120.1
C20 C21 H21 120.1
C21 C22 C23 120.5(7)
C21 C22 H22 119.8
C23 C22 H22 119.8
C22 C23 C24 120.6(7)
C22 C23 H23 119.7
C24 C23 H23 119.7
C23 C24 C19 119.7(7)
C23 C24 H24 120.1
C19 C24 H24 120.1
C26 C25 C30 117.9(5)
C26 C25 P2 120.7(4)
C30 C25 P2 121.2(4)
C25 C26 C27 121.7(6)
C25 C26 H26 119.1
C27 C26 H26 119.1
C26 C27 C28 119.0(6)
C26 C27 H27 120.5
C28 C27 H27 120.5
C29 C28 C27 120.4(6)
C29 C28 H28 119.8
C27 C28 H28 119.8
C28 C29 C30 119.6(6)
C28 C29 H29 120.2
C30 C29 H29 120.2
C29 C30 C25 121.3(6)
C29 C30 H30 119.3
C25 C30 H30 119.3
C36 C31 C32 119.7(5)
C36 C31 P2 123.8(5)
C32 C31 P2 116.4(5)
C33 C32 C31 119.9(7)
C33 C32 H32 120.1
C31 C32 H32 120.1
C34 C33 C32 119.3(8)
C34 C33 H33 120.4
C32 C33 H33 120.4
C35 C34 C33 121.7(7)
C35 C34 H34 119.1
C33 C34 H34 119.1
C34 C35 C36 119.9(8)
C34 C35 H35 120.0
C36 C35 H35 120.0
C31 C36 C35 119.4(7)
C31 C36 H36 120.3
C35 C36 H36 120.3
C38 C37 C42 118.5(6)
C38 C37 P3 121.5(5)
C42 C37 P3 119.8(5)
C37 C38 C39 120.7(7)
C37 C38 H38 119.6
C39 C38 H38 119.6
C40 C39 C38 119.8(8)
C40 C39 H39 120.1
C38 C39 H39 120.1
C41 C40 C39 120.1(7)
C41 C40 H40 119.9
C39 C40 H40 119.9
C42 C41 C40 120.5(8)
C42 C41 H41 119.8
C40 C41 H41 119.8
C41 C42 C37 120.4(7)
C41 C42 H42 119.8
C37 C42 H42 119.8
C48 C43 C44 119.1(6)
C48 C43 P3 117.7(5)
C44 C43 P3 123.2(5)
C45 C44 C43 119.6(7)
C45 C44 H44 120.2
C43 C44 H44 120.2
C46 C45 C44 120.7(7)
C46 C45 H45 119.6
C44 C45 H45 119.6
C47 C46 C45 120.7(8)
C47 C46 H46 119.6
C45 C46 H46 119.6
C46 C47 C48 119.1(7)
C46 C47 H47 120.5
C48 C47 H47 120.5
C43 C48 C47 120.8(7)
C43 C48 H48 119.6
C47 C48 H48 119.6
C50 C49 C54 118.0(6)
C50 C49 P3 119.7(5)
C54 C49 P3 122.4(5)
C51 C50 C49 122.4(7)
C51 C50 H50 118.8
C49 C50 H50 118.8
C50 C51 C52 119.6(8)
C50 C51 H51 120.2
C52 C51 H51 120.2
C51 C52 C53 119.7(8)
C51 C52 H52 120.1
C53 C52 H52 120.1
C52 C53 C54 120.6(8)
C52 C53 H53 119.7
C54 C53 H53 119.7
C49 C54 C53 119.7(7)
C49 C54 H54 120.1
C53 C54 H54 120.1
C56 C55 C60 121.2(9)
C56 C55 C61 123.2(10)
C60 C55 C61 115.5(10)
C57 C56 C55 122.2(10)
C57 C56 H56 118.9
C55 C56 H56 118.9
C56 C57 C58 116.4(11)
C56 C57 H57 121.8
C58 C57 H57 121.8
C59 C58 C57 122.3(12)
C59 C58 H58 118.9
C57 C58 H58 118.9
C58 C59 C60 122.1(11)
C58 C59 H59 118.9
C60 C59 H59 118.9
C59 C60 C55 115.7(10)
C59 C60 H60 122.1
C55 C60 H60 122.1
C55 C61 H61A 109.5
C55 C61 H61B 109.5
H61A C61 H61B 109.5
C55 C61 H61C 109.5
H61A C61 H61C 109.5
H61B C61 H61C 109.5

loop_
_geom_bond_atom_site_label_1
_geom_bond_atom_site_label_2
_geom_bond_distance
Pd P2 2.2742(16)
Pd P1 2.3178(16)
Pd P3 2.3459(16)
Pd Cl 2.3504(17)
P1 C19 1.811(6)
P1 C13 1.813(6)
P1 C7 1.831(5)
P2 C25 1.814(6)
P2 C31 1.825(5)
P2 B11 1.928(7)
P3 C37 1.818(6)
P3 C49 1.821(6)
P3 C43 1.827(6)
B1 B4 1.735(11)
B1 B3 1.766(11)
B1 B6 1.768(11)
B1 B2 1.779(10)
B1 B5 1.792(12)
B1 H1 1.1200
B2 C7 1.729(8)
B2 B11 1.763(10)
B2 B6 1.774(11)
B2 B3 1.779(10)
B2 H2 1.1200
B3 C8 1.723(10)
B3 C7 1.732(8)
B3 B4 1.747(12)
B3 H3 1.1200
B4 C8 1.701(9)
B4 B5 1.764(11)
B4 B9 1.792(12)
B4 H4 1.1200
B5 B10 1.782(10)
B5 B6 1.806(10)
B5 B9 1.813(10)
B5 H5 1.1200
B6 B11 1.747(8)
B6 B10 1.780(8)
B6 H6 1.1200
C7 C8 1.579(8)
C7 B11 1.627(8)
C8 C12 1.526(8)
C8 B9 1.642(11)
B9 B10 1.866(10)
B9 H9 1.1200(5)
B9 H10B 1.35(6)
B10 B11 1.790(8)
B10 H10A 1.1200(5)
B10 H10B 1.1200(5)
C12 H12A 0.9800
C12 H12B 0.9800
C12 H12C 0.9800
C13 C14 1.391(8)
C13 C18 1.392(8)
C14 C15 1.393(9)
C14 H14 0.9500
C15 C16 1.361(11)
C15 H15 0.9500
C16 C17 1.373(10)
C16 H16 0.9500
C17 C18 1.375(9)
C17 H17 0.9500
C18 H18 0.9500
C19 C24 1.393(8)
C19 C20 1.398(9)
C20 C21 1.389(8)
C20 H20 0.9500
C21 C22 1.373(11)
C21 H21 0.9500
C22 C23 1.374(11)
C22 H22 0.9500
C23 C24 1.388(10)
C23 H23 0.9500
C24 H24 0.9500
C25 C26 1.378(7)
C25 C30 1.403(8)
C26 C27 1.381(8)
C26 H26 0.9500
C27 C28 1.399(10)
C27 H27 0.9500
C28 C29 1.373(9)
C28 H28 0.9500
C29 C30 1.378(9)
C29 H29 0.9500
C30 H30 0.9500
C31 C36 1.393(9)
C31 C32 1.401(9)
C32 C33 1.395(9)
C32 H32 0.9500
C33 C34 1.374(11)
C33 H33 0.9500
C34 C35 1.363(12)
C34 H34 0.9500
C35 C36 1.400(9)
C35 H35 0.9500
C36 H36 0.9500
C37 C38 1.380(8)
C37 C42 1.398(8)
C38 C39 1.383(8)
C38 H38 0.9500
C39 C40 1.375(12)
C39 H39 0.9500
C40 C41 1.369(12)
C40 H40 0.9500
C41 C42 1.368(10)
C41 H41 0.9500
C42 H42 0.9500
C43 C48 1.382(9)
C43 C44 1.383(9)
C44 C45 1.378(10)
C44 H44 0.9500
C45 C46 1.371(11)
C45 H45 0.9500
C46 C47 1.357(10)
C46 H46 0.9500
C47 C48 1.395(10)
C47 H47 0.9500
C48 H48 0.9500
C49 C50 1.382(9)
C49 C54 1.397(9)
C50 C51 1.374(9)
C50 H50 0.9500
C51 C52 1.377(11)
C51 H51 0.9500
C52 C53 1.379(7)
C52 H52 0.9500
C53 C54 1.399(10)
C53 H53 0.9500
C54 H54 0.9500
C55 C56 1.381(7)
C55 C60 1.409(7)
C55 C61 1.483(7)
C56 C57 1.374(7)
C56 H56 0.9500
C57 C58 1.379(7)
C57 H57 0.9500
C58 C59 1.372(13)
C58 H58 0.9500
C59 C60 1.383(7)
C59 H59 0.9500
C60 H60 0.9500
C61 H61A 0.9800
C61 H61B 0.9800
C61 H61C 0.9800

loop_
_geom_torsion_atom_site_label_1
_geom_torsion_atom_site_label_2
_geom_torsion_atom_site_label_3
_geom_torsion_atom_site_label_4
_geom_torsion
P2 Pd P1 C19 -92.9(2)
P3 Pd P1 C19 33.3(4)
Cl Pd P1 C19 86.0(2)
P2 Pd P1 C13 148.7(2)
P3 Pd P1 C13 -85.2(4)
Cl Pd P1 C13 -32.4(2)
P2 Pd P1 C7 22.0(2)
P3 Pd P1 C7 148.2(4)
Cl Pd P1 C7 -159.0(2)
P1 Pd P2 C25 97.37(19)
P3 Pd P2 C25 -74.77(19)
Cl Pd P2 C25 83.5(8)
P1 Pd P2 C31 -139.6(2)
P3 Pd P2 C31 48.3(2)
Cl Pd P2 C31 -153.5(7)
P1 Pd P2 B11 -19.5(2)
P3 Pd P2 B11 168.4(2)
Cl Pd P2 B11 -33.3(8)
P2 Pd P3 C37 114.5(2)
P1 Pd P3 C37 -10.8(5)
Cl Pd P3 C37 -63.9(2)
P2 Pd P3 C49 -3.0(3)
P1 Pd P3 C49 -128.3(4)
Cl Pd P3 C49 178.6(3)
P2 Pd P3 C43 -125.1(2)
P1 Pd P3 C43 109.6(4)
Cl Pd P3 C43 56.5(2)
B4 B1 B2 C7 -5.8(7)
B3 B1 B2 C7 -43.0(5)
B6 B1 B2 C7 95.7(5)
B5 B1 B2 C7 57.9(6)
B4 B1 B2 B11 -63.0(7)
B3 B1 B2 B11 -100.2(5)
B6 B1 B2 B11 38.5(4)
B5 B1 B2 B11 0.6(7)
B4 B1 B2 B6 -101.5(6)
B3 B1 B2 B6 -138.7(5)
B5 B1 B2 B6 -37.9(5)
B4 B1 B2 B3 37.2(5)
B6 B1 B2 B3 138.7(5)
B5 B1 B2 B3 100.8(6)
B4 B1 B3 C8 -39.6(5)
B6 B1 B3 C8 61.8(6)
B2 B1 B3 C8 98.9(5)
B5 B1 B3 C8 -2.8(6)
B4 B1 B3 C7 -95.5(6)
B6 B1 B3 C7 5.9(7)
B2 B1 B3 C7 42.9(5)
B5 B1 B3 C7 -58.8(6)
B6 B1 B3 B4 101.4(6)
B2 B1 B3 B4 138.4(6)
B5 B1 B3 B4 36.7(5)
B4 B1 B3 B2 -138.4(6)
B6 B1 B3 B2 -37.1(5)
B5 B1 B3 B2 -101.7(6)
C7 B2 B3 C8 31.1(4)
B11 B2 B3 C8 1.0(6)
B6 B2 B3 C8 -61.3(6)
B1 B2 B3 C8 -98.0(6)
B11 B2 B3 C7 -30.1(4)
B6 B2 B3 C7 -92.4(5)
B1 B2 B3 C7 -129.1(6)
C7 B2 B3 B4 92.3(5)
B11 B2 B3 B4 62.2(6)
B6 B2 B3 B4 0.0(6)
B1 B2 B3 B4 -36.7(5)
C7 B2 B3 B1 129.1(6)
B11 B2 B3 B1 99.0(6)
B6 B2 B3 B1 36.7(5)
B3 B1 B4 C8 40.7(5)
B6 B1 B4 C8 -60.3(7)
B2 B1 B4 C8 3.4(8)
B5 B1 B4 C8 -98.4(6)
B6 B1 B4 B3 -101.0(6)
B2 B1 B4 B3 -37.3(5)
B5 B1 B4 B3 -139.0(5)
B3 B1 B4 B5 139.0(5)
B6 B1 B4 B5 38.1(5)
B2 B1 B4 B5 101.7(6)
B3 B1 B4 B9 99.7(6)
B6 B1 B4 B9 -1.2(7)
B2 B1 B4 B9 62.4(7)
B5 B1 B4 B9 -39.3(5)
C7 B3 B4 C8 -35.8(4)
B1 B3 B4 C8 -133.7(5)
B2 B3 B4 C8 -96.5(5)
C8 B3 B4 B1 133.7(5)
C7 B3 B4 B1 97.9(5)
B2 B3 B4 B1 37.2(5)
C8 B3 B4 B5 95.7(6)
C7 B3 B4 B5 59.9(6)
B1 B3 B4 B5 -38.0(5)
B2 B3 B4 B5 -0.8(7)
C8 B3 B4 B9 30.5(4)
C7 B3 B4 B9 -5.3(6)
B1 B3 B4 B9 -103.2(6)
B2 B3 B4 B9 -66.0(6)
C8 B4 B5 B10 1.4(7)
B1 B4 B5 B10 -99.3(5)
B3 B4 B5 B10 -61.6(7)
B9 B4 B5 B10 37.8(5)
C8 B4 B5 B1 100.7(6)
B3 B4 B5 B1 37.7(5)
B9 B4 B5 B1 137.1(5)
C8 B4 B5 B6 64.2(6)
B1 B4 B5 B6 -36.5(5)
B3 B4 B5 B6 1.3(7)
B9 B4 B5 B6 100.7(5)
C8 B4 B5 B9 -36.5(5)
B1 B4 B5 B9 -137.1(5)
B3 B4 B5 B9 -99.4(6)
B3 B1 B5 B4 -36.7(5)
B6 B1 B5 B4 -138.1(5)
B2 B1 B5 B4 -100.6(6)
B4 B1 B5 B10 103.8(5)
B3 B1 B5 B10 67.1(6)
B6 B1 B5 B10 -34.3(4)
B2 B1 B5 B10 3.2(7)
B4 B1 B5 B6 138.1(5)
B3 B1 B5 B6 101.4(5)
B2 B1 B5 B6 37.5(5)
B4 B1 B5 B9 37.9(5)
B3 B1 B5 B9 1.2(7)
B6 B1 B5 B9 -100.2(5)
B2 B1 B5 B9 -62.7(6)
B4 B1 B6 B11 61.5(7)
B3 B1 B6 B11 -2.0(7)
B2 B1 B6 B11 -39.2(5)
B5 B1 B6 B11 99.1(5)
B4 B1 B6 B2 100.7(6)
B3 B1 B6 B2 37.2(5)
B5 B1 B6 B2 138.3(5)
B4 B1 B6 B10 -3.0(7)
B3 B1 B6 B10 -66.6(7)
B2 B1 B6 B10 -103.7(5)
B5 B1 B6 B10 34.6(5)
B4 B1 B6 B5 -37.7(5)
B3 B1 B6 B5 -101.2(6)
B2 B1 B6 B5 -138.3(5)
C7 B2 B6 B11 38.2(4)
B3 B2 B6 B11 99.1(5)
B1 B2 B6 B11 135.8(5)
C7 B2 B6 B1 -97.6(5)
B11 B2 B6 B1 -135.8(5)
B3 B2 B6 B1 -36.7(5)
C7 B2 B6 B10 3.6(6)
B11 B2 B6 B10 -34.7(5)
B3 B2 B6 B10 64.5(6)
B1 B2 B6 B10 101.1(6)
C7 B2 B6 B5 -60.1(5)
B11 B2 B6 B5 -98.4(5)
B3 B2 B6 B5 0.8(6)
B1 B2 B6 B5 37.4(5)
B4 B5 B6 B11 -64.4(6)
B10 B5 B6 B11 41.0(4)
B1 B5 B6 B11 -100.7(6)
B9 B5 B6 B11 -1.5(7)
B4 B5 B6 B1 36.3(5)
B10 B5 B6 B1 141.6(5)
B9 B5 B6 B1 99.2(6)
B4 B5 B6 B2 -1.2(6)
B10 B5 B6 B2 104.1(5)
B1 B5 B6 B2 -37.5(5)
B9 B5 B6 B2 61.7(7)
B4 B5 B6 B10 -105.4(5)
B1 B5 B6 B10 -141.6(5)
B9 B5 B6 B10 -42.5(5)
B11 B2 C7 C8 107.8(5)
B6 B2 C7 C8 67.7(6)
B3 B2 C7 C8 -36.5(5)
B1 B2 C7 C8 6.7(7)
B6 B2 C7 B11 -40.2(4)
B3 B2 C7 B11 -144.3(5)
B1 B2 C7 B11 -101.2(5)
B11 B2 C7 B3 144.3(5)
B6 B2 C7 B3 104.2(5)
B1 B2 C7 B3 43.2(5)
B11 B2 C7 P1 -103.3(4)
B6 B2 C7 P1 -143.5(4)
B3 B2 C7 P1 112.3(5)
B1 B2 C7 P1 155.5(4)
B4 B3 C7 C8 37.9(4)
B1 B3 C7 C8 98.4(6)
B2 B3 C7 C8 142.1(5)
C8 B3 C7 B11 -106.9(5)
B4 B3 C7 B11 -69.0(6)
B1 B3 C7 B11 -8.4(7)
B2 B3 C7 B11 35.2(5)
C8 B3 C7 B2 -142.1(5)
B4 B3 C7 B2 -104.2(6)
B1 B3 C7 B2 -43.6(5)
C8 B3 C7 P1 115.7(5)
B4 B3 C7 P1 153.6(4)
B1 B3 C7 P1 -145.9(5)
B2 B3 C7 P1 -102.2(5)
C19 P1 C7 C8 -52.2(5)
C13 P1 C7 C8 66.8(5)
Pd P1 C7 C8 -164.1(4)
C19 P1 C7 B11 93.7(4)
C13 P1 C7 B11 -147.3(4)
Pd P1 C7 B11 -18.2(4)
C19 P1 C7 B2 162.9(4)
C13 P1 C7 B2 -78.2(4)
Pd P1 C7 B2 50.9(4)
C19 P1 C7 B3 -127.4(4)
C13 P1 C7 B3 -8.4(5)
Pd P1 C7 B3 120.7(4)
B11 C7 C8 C12 -149.2(6)
B2 C7 C8 C12 140.5(6)
B3 C7 C8 C12 104.2(7)
P1 C7 C8 C12 -4.5(8)
B11 C7 C8 B9 -3.8(6)
B2 C7 C8 B9 -74.2(6)
B3 C7 C8 B9 -110.4(5)
P1 C7 C8 B9 140.9(4)
B11 C7 C8 B4 65.5(6)
B2 C7 C8 B4 -4.9(7)
B3 C7 C8 B4 -41.2(5)
P1 C7 C8 B4 -149.9(5)
B11 C7 C8 B3 106.6(5)
B2 C7 C8 B3 36.2(5)
P1 C7 C8 B3 -108.7(5)
B1 B4 C8 C12 -145.9(6)
B3 B4 C8 C12 -104.7(7)
B5 B4 C8 C12 149.9(6)
B9 B4 C8 C12 110.9(7)
B1 B4 C8 C7 0.8(7)
B3 B4 C8 C7 42.0(5)
B5 B4 C8 C7 -63.4(7)
B9 B4 C8 C7 -102.3(5)
B1 B4 C8 B9 103.1(6)
B3 B4 C8 B9 144.3(5)
B5 B4 C8 B9 38.9(5)
B1 B4 C8 B3 -41.2(5)
B5 B4 C8 B3 -105.4(6)
B9 B4 C8 B3 -144.3(5)
C7 B3 C8 C12 -114.7(5)
B4 B3 C8 C12 110.2(6)
B1 B3 C8 C12 150.0(5)
B2 B3 C8 C12 -147.6(5)
B4 B3 C8 C7 -135.1(5)
B1 B3 C8 C7 -95.3(5)
B2 B3 C8 C7 -33.0(4)
C7 B3 C8 B9 99.1(5)
B4 B3 C8 B9 -36.0(5)
B1 B3 C8 B9 3.8(7)
B2 B3 C8 B9 66.1(6)
C7 B3 C8 B4 135.1(5)
B1 B3 C8 B4 39.8(5)
B2 B3 C8 B4 102.1(6)
C12 C8 B9 B4 -110.0(6)
C7 C8 B9 B4 103.5(5)
B3 C8 B9 B4 34.8(5)
C12 C8 B9 B5 -147.8(5)
C7 C8 B9 B5 65.7(6)
B4 C8 B9 B5 -37.8(5)
B3 C8 B9 B5 -3.0(7)
C12 C8 B9 B10 151.6(5)
C7 C8 B9 B10 5.1(6)
B4 C8 B9 B10 -98.4(5)
B3 C8 B9 B10 -63.6(6)
B1 B4 B9 C8 -96.7(6)
B3 B4 B9 C8 -32.0(5)
B5 B4 B9 C8 -136.1(5)
C8 B4 B9 B5 136.1(5)
B1 B4 B9 B5 39.5(5)
B3 B4 B9 B5 104.2(6)
C8 B4 B9 B10 101.4(5)
B1 B4 B9 B10 4.8(7)
B3 B4 B9 B10 69.5(6)
B5 B4 B9 B10 -34.7(4)
B4 B5 B9 C8 38.1(5)
B10 B5 B9 C8 -101.7(5)
B1 B5 B9 C8 0.9(7)
B6 B5 B9 C8 -60.7(7)
B10 B5 B9 B4 -139.8(5)
B1 B5 B9 B4 -37.1(5)
B6 B5 B9 B4 -98.8(6)
B4 B5 B9 B10 139.8(5)
B1 B5 B9 B10 102.7(5)
B6 B5 B9 B10 41.0(5)
B11 B6 B10 B5 -133.9(5)
B1 B6 B10 B5 -34.9(5)
B2 B6 B10 B5 -99.6(5)
B1 B6 B10 B11 99.1(5)
B2 B6 B10 B11 34.3(4)
B5 B6 B10 B11 133.9(5)
B11 B6 B10 B9 -93.2(4)
B1 B6 B10 B9 5.8(6)
B2 B6 B10 B9 -58.9(5)
B5 B6 B10 B9 40.7(5)
B4 B5 B10 B6 96.4(6)
B1 B5 B10 B6 34.1(5)
B9 B5 B10 B6 133.3(5)
B4 B5 B10 B11 56.8(6)
B1 B5 B10 B11 -5.6(6)
B6 B5 B10 B11 -39.6(4)
B9 B5 B10 B11 93.6(5)
B4 B5 B10 B9 -36.8(5)
B1 B5 B10 B9 -99.2(6)
B6 B5 B10 B9 -133.3(5)
C8 B9 B10 B6 55.7(5)
B4 B9 B10 B6 -6.4(6)
B5 B9 B10 B6 -41.4(5)
C8 B9 B10 B5 97.1(6)
B4 B9 B10 B5 35.0(5)
C8 B9 B10 B11 -4.5(5)
B4 B9 B10 B11 -66.6(5)
B5 B9 B10 B11 -101.5(4)
C8 C7 B11 B6 -62.7(6)
B2 C7 B11 B6 42.1(5)
B3 C7 B11 B6 7.4(7)
P1 C7 B11 B6 148.2(4)
C8 C7 B11 B2 -104.8(5)
B3 C7 B11 B2 -34.7(5)
P1 C7 B11 B2 106.1(4)
C8 C7 B11 B10 0.6(6)
B2 C7 B11 B10 105.4(4)
B3 C7 B11 B10 70.7(6)
P1 C7 B11 B10 -148.5(3)
C8 C7 B11 P2 151.3(4)
B2 C7 B11 P2 -103.9(5)
B3 C7 B11 P2 -138.6(5)
P1 C7 B11 P2 2.2(5)
B1 B6 B11 C7 -3.0(7)
B2 B6 B11 C7 -42.3(4)
B10 B6 B11 C7 100.3(5)
B5 B6 B11 C7 60.0(6)
B1 B6 B11 B2 39.3(5)
B10 B6 B11 B2 142.6(5)
B5 B6 B11 B2 102.3(6)
B1 B6 B11 B10 -103.3(6)
B2 B6 B11 B10 -142.6(5)
B5 B6 B11 B10 -40.3(5)
B1 B6 B11 P2 138.2(5)
B2 B6 B11 P2 98.9(6)
B10 B6 B11 P2 -118.5(6)
B5 B6 B11 P2 -158.7(5)
B6 B2 B11 C7 132.5(5)
B3 B2 B11 C7 31.5(4)
B1 B2 B11 C7 93.8(5)
C7 B2 B11 B6 -132.5(5)
B3 B2 B11 B6 -101.0(5)
B1 B2 B11 B6 -38.7(5)
C7 B2 B11 B10 -98.0(5)
B6 B2 B11 B10 34.5(4)
B3 B2 B11 B10 -66.5(6)
B1 B2 B11 B10 -4.2(6)
C7 B2 B11 P2 107.5(4)
B6 B2 B11 P2 -120.0(5)
B3 B2 B11 P2 139.0(4)
B1 B2 B11 P2 -158.7(4)
B6 B10 B11 C7 -99.6(5)
B5 B10 B11 C7 -58.8(5)
B9 B10 B11 C7 2.3(5)
B5 B10 B11 B6 40.7(4)
B9 B10 B11 B6 101.9(5)
B6 B10 B11 B2 -34.6(4)
B5 B10 B11 B2 6.1(6)
B9 B10 B11 B2 67.3(5)
B6 B10 B11 P2 114.9(5)
B5 B10 B11 P2 155.6(4)
B9 B10 B11 P2 -143.2(4)
C25 P2 B11 C7 -104.0(4)
C31 P2 B11 C7 139.4(4)
Pd P2 B11 C7 14.6(5)
C25 P2 B11 B6 117.9(5)
C31 P2 B11 B6 1.3(6)
Pd P2 B11 B6 -123.5(5)
C25 P2 B11 B2 -172.1(4)
C31 P2 B11 B2 71.4(4)
Pd P2 B11 B2 -53.5(4)
C25 P2 B11 B10 39.0(5)
C31 P2 B11 B10 -77.6(5)
Pd P2 B11 B10 157.6(4)
C19 P1 C13 C14 23.8(6)
C7 P1 C13 C14 -93.9(6)
Pd P1 C13 C14 138.3(5)
C19 P1 C13 C18 -158.4(5)
C7 P1 C13 C18 83.9(5)
Pd P1 C13 C18 -44.0(6)
C18 C13 C14 C15 0.2(11)
P1 C13 C14 C15 177.9(6)
C13 C14 C15 C16 -0.4(13)
C14 C15 C16 C17 -0.1(15)
C15 C16 C17 C18 0.8(14)
C16 C17 C18 C13 -1.1(12)
C14 C13 C18 C17 0.6(10)
P1 C13 C18 C17 -177.3(5)
C13 P1 C19 C24 48.9(6)
C7 P1 C19 C24 168.3(5)
Pd P1 C19 C24 -73.2(5)
C13 P1 C19 C20 -141.8(5)
C7 P1 C19 C20 -22.4(6)
Pd P1 C19 C20 96.1(5)
C24 C19 C20 C21 -0.8(10)
P1 C19 C20 C21 -170.2(5)
C19 C20 C21 C22 0.5(10)
C20 C21 C22 C23 0.6(12)
C21 C22 C23 C24 -1.3(12)
C22 C23 C24 C19 1.0(11)
C20 C19 C24 C23 0.1(10)
P1 C19 C24 C23 169.6(5)
C31 P2 C25 C26 -126.1(5)
B11 P2 C25 C26 118.3(5)
Pd P2 C25 C26 0.6(5)
C31 P2 C25 C30 59.3(5)
B11 P2 C25 C30 -56.4(5)
Pd P2 C25 C30 -174.1(4)
C30 C25 C26 C27 -1.2(9)
P2 C25 C26 C27 -176.0(5)
C25 C26 C27 C28 -0.4(10)
C26 C27 C28 C29 1.8(11)
C27 C28 C29 C30 -1.6(11)
C28 C29 C30 C25 0.0(11)
C26 C25 C30 C29 1.4(9)
P2 C25 C30 C29 176.2(5)
C25 P2 C31 C36 -10.1(6)
B11 P2 C31 C36 105.5(5)
Pd P2 C31 C36 -133.7(5)
C25 P2 C31 C32 173.5(5)
B11 P2 C31 C32 -70.9(5)
Pd P2 C31 C32 49.9(5)
C36 C31 C32 C33 0.6(10)
P2 C31 C32 C33 177.1(5)
C31 C32 C33 C34 -2.2(11)
C32 C33 C34 C35 3.6(14)
C33 C34 C35 C36 -3.3(14)
C32 C31 C36 C35 -0.2(10)
P2 C31 C36 C35 -176.5(5)
C34 C35 C36 C31 1.6(12)
C49 P3 C37 C38 130.4(6)
C43 P3 C37 C38 -120.8(6)
Pd P3 C37 C38 0.0(6)
C49 P3 C37 C42 -44.2(6)
C43 P3 C37 C42 64.6(6)
Pd P3 C37 C42 -174.6(5)
C42 C37 C38 C39 0.2(10)
P3 C37 C38 C39 -174.5(6)
C37 C38 C39 C40 0.5(12)
C38 C39 C40 C41 -2.4(14)
C39 C40 C41 C42 3.6(15)
C40 C41 C42 C37 -2.9(14)
C38 C37 C42 C41 1.0(11)
P3 C37 C42 C41 175.8(6)
C37 P3 C43 C48 173.0(5)
C49 P3 C43 C48 -81.2(6)
Pd P3 C43 C48 51.3(6)
C37 P3 C43 C44 -7.7(6)
C49 P3 C43 C44 98.2(6)
Pd P3 C43 C44 -129.4(5)
C48 C43 C44 C45 1.9(11)
P3 C43 C44 C45 -177.5(6)
C43 C44 C45 C46 -0.4(12)
C44 C45 C46 C47 -0.7(13)
C45 C46 C47 C48 0.4(13)
C44 C43 C48 C47 -2.2(11)
P3 C43 C48 C47 177.2(6)
C46 C47 C48 C43 1.1(12)
C37 P3 C49 C50 -45.8(5)
C43 P3 C49 C50 -158.3(5)
Pd P3 C49 C50 77.0(5)
C37 P3 C49 C54 134.0(6)
C43 P3 C49 C54 21.5(6)
Pd P3 C49 C54 -103.2(5)
C54 C49 C50 C51 -0.5(9)
P3 C49 C50 C51 179.3(5)
C49 C50 C51 C52 -0.2(10)
C50 C51 C52 C53 -0.2(12)
C51 C52 C53 C54 1.3(13)
C50 C49 C54 C53 1.6(10)
P3 C49 C54 C53 -178.2(6)
C52 C53 C54 C49 -2.0(12)
C60 C55 C56 C57 -2.0(14)
C61 C55 C56 C57 -178.5(9)
C55 C56 C57 C58 2.0(14)
C56 C57 C58 C59 -1.4(15)
C57 C58 C59 C60 0.8(16)
C58 C59 C60 C55 -0.7(15)
C56 C55 C60 C59 1.2(13)
C61 C55 C60 C59 178.1(9)
P1 C7 B11 P2 2.2(5)
P1 C7 C8 C12 -4.5(8)
